data_7158156
loop_
_publ_author_name
'Clarke, Joshua J.'
'Devaraj, Karthik'
'Bestvater, Brian P.'
'Kojima, Ryoto'
'Eisenberger, Patrick'
'DeJesus, Joseph F.'
'Crudden, Cathleen M.'

_publ_section_title
;
 Hydrosilylation and Mukaiyama aldol-type reaction of quinolines and
 hydrosilylation of imines catalyzed by a mesoionic carbene-stabilized
 borenium ion.
;
_journal_issue 31
_journal_name_full 'Organic &amp; biomolecular chemistry'
_journal_page_first 6786
_journal_page_last 6791
_journal_paper_doi 10.1039/d1ob01056e
_journal_volume 19
_journal_year 2021
_chemical_formula_moiety 'C26 H22 Cl N O'
_chemical_formula_sum 'C26 H22 Cl N O'
_chemical_formula_weight 399.89
_space_group_crystal_system monoclinic
_space_group_IT_number 14
_space_group_name_Hall '-P 2ybc'
_space_group_name_H-M_alt 'P 1 21/c 1'
_atom_sites_solution_hydrogens mixed
_atom_sites_solution_primary direct
_atom_sites_solution_secondary difmap
_audit_creation_method SHELXL-2018/3
_audit_update_record
;
2021-05-28 deposited with the CCDC.	2021-07-02 downloaded from the CCDC.
;
_cell_angle_alpha 90
_cell_angle_beta 98.8470(10)
_cell_angle_gamma 90
_cell_formula_units_Z 4
_cell_length_a 7.5536(3)
_cell_length_b 15.5289(6)
_cell_length_c 19.9941(7)
_cell_measurement_reflns_used 9932
_cell_measurement_temperature 180(2)
_cell_measurement_theta_max 26.37
_cell_measurement_theta_min 2.4432
_cell_volume 2317.39(15)
_computing_structure_refinement 'SHELXL-2018/3 (Sheldrick, 2018)'
_diffrn_ambient_temperature 180(2)
_diffrn_measured_fraction_theta_full 0.997
_diffrn_measured_fraction_theta_max 0.997
_diffrn_measurement_device_type 'Bruker AXS D8 Venture Duo'
_diffrn_radiation_type MoK\a
_diffrn_radiation_wavelength 0.71073
_diffrn_reflns_av_R_equivalents 0.0480
_diffrn_reflns_av_unetI/netI 0.0258
_diffrn_reflns_Laue_measured_fraction_full 0.997
_diffrn_reflns_Laue_measured_fraction_max 0.997
_diffrn_reflns_limit_h_max 9
_diffrn_reflns_limit_h_min -9
_diffrn_reflns_limit_k_max 19
_diffrn_reflns_limit_k_min -19
_diffrn_reflns_limit_l_max 24
_diffrn_reflns_limit_l_min -24
_diffrn_reflns_number 34942
_diffrn_reflns_point_group_measured_fraction_full 0.997
_diffrn_reflns_point_group_measured_fraction_max 0.997
_diffrn_reflns_theta_full 25.242
_diffrn_reflns_theta_max 26.393
_diffrn_reflns_theta_min 2.444
_exptl_absorpt_coefficient_mu 0.180
_exptl_absorpt_correction_T_max 0.7454
_exptl_absorpt_correction_T_min 0.7020
_exptl_absorpt_correction_type multi-scan
_exptl_absorpt_process_details 'SABABS (Sheldrick, 2015)'
_exptl_crystal_colour colorless
_exptl_crystal_density_diffrn 1.146
_exptl_crystal_description plate
_exptl_crystal_F_000 840
_exptl_crystal_size_max 0.223
_exptl_crystal_size_mid 0.197
_exptl_crystal_size_min 0.134
_refine_diff_density_max 0.343
_refine_diff_density_min -0.423
_refine_diff_density_rms 0.038
_refine_ls_extinction_method none
_refine_ls_goodness_of_fit_ref 1.064
_refine_ls_hydrogen_treatment mixed
_refine_ls_matrix_type full
_refine_ls_number_parameters 267
_refine_ls_number_reflns 4737
_refine_ls_number_restraints 0
_refine_ls_restrained_S_all 1.064
_refine_ls_R_factor_all 0.0532
_refine_ls_R_factor_gt 0.0437
_refine_ls_shift/su_max 0.000
_refine_ls_shift/su_mean 0.000
_refine_ls_structure_factor_coef Fsqd
_refine_ls_weighting_details 'w=1/[\s^2^(Fo^2^)+(0.0617P)^2^+0.6014P] where P=(Fo^2^+2Fc^2^)/3'
_refine_ls_weighting_scheme calc
_refine_ls_wR_factor_gt 0.1160
_refine_ls_wR_factor_ref 0.1219
_reflns_Friedel_coverage 0.000
_reflns_number_gt 3970
_reflns_number_total 4737
_reflns_threshold_expression 'I > 2\s(I)'
_cod_data_source_file d1ob01056e2.cif
_cod_data_source_block cckd_54dia2_25aug2020_0m_a_sqd
_cod_depositor_comments 'Adding full bibliography for 7158156.cif.'
_cod_original_sg_symbol_H-M 'P 21/c'
_cod_database_code 7158156
_shelx_shelxl_version_number 2018/3
_shelx_space_group_comment
;
The symmetry employed for this shelxl refinement is uniquely defined
by the following loop, which should always be used as a source of
symmetry information in preference to the above space-group names.
They are only intended as comments.
;
_shelx_estimated_absorpt_t_min 0.961
_shelx_estimated_absorpt_t_max 0.976

loop_
_space_group_symop_operation_xyz
'x, y, z'
'-x, y+1/2, -z+1/2'
'-x, -y, -z'
'x, -y-1/2, z-1/2'

loop_
_atom_site_label
_atom_site_type_symbol
_atom_site_fract_x
_atom_site_fract_y
_atom_site_fract_z
_atom_site_U_iso_or_equiv
_atom_site_adp_type
_atom_site_occupancy
_atom_site_site_symmetry_order
_atom_site_calc_flag
_atom_site_refinement_flags_posn
_atom_site_refinement_flags_adp
_atom_site_refinement_flags_occupancy
_atom_site_disorder_assembly
_atom_site_disorder_group
Cl1 Cl 0.61200(7) 0.12314(3) 0.66304(3) 0.06178(18) Uani 1 1 d . . . . .
O1 O 0.31817(16) 0.50868(7) 0.50752(5) 0.0388(3) Uani 1 1 d . . . . .
H1 H 0.301339 0.554963 0.485727 1.000 Uiso 1 1 calc R U . . .
N1 N -0.08361(19) 0.39627(10) 0.60421(8) 0.0403(3) Uani 1 1 d . . . . .
H3 H -0.142(4) 0.3524(17) 0.5915(13) 0.076(8) Uiso 1 1 d . . . . .
C1 C 0.0890(2) 0.41191(10) 0.58178(7) 0.0305(3) Uani 1 1 d . . . . .
H2 H 0.066433 0.410320 0.531181 0.037 Uiso 1 1 calc R U . . .
C2 C 0.15098(19) 0.50434(9) 0.60197(7) 0.0290(3) Uani 1 1 d . . . . .
H4 H 0.058796 0.544872 0.578552 0.035 Uiso 1 1 calc R U . . .
C3 C 0.1604(2) 0.51803(10) 0.67787(8) 0.0310(3) Uani 1 1 d . . . . .
H5A H 0.259879 0.483373 0.702315 0.037 Uiso 1 1 calc R U . . .
H5B H 0.185649 0.579426 0.688770 0.037 Uiso 1 1 calc R U . . .
C4 C -0.01224(19) 0.49253(9) 0.70126(8) 0.0305(3) Uani 1 1 d . . . . .
C5 C -0.1235(2) 0.43090(10) 0.66468(8) 0.0321(3) Uani 1 1 d . . . . .
C6 C -0.2801(2) 0.40535(12) 0.68838(9) 0.0414(4) Uani 1 1 d . . . . .
H6 H -0.355100 0.362966 0.664258 0.050 Uiso 1 1 calc R U . . .
C7 C -0.3268(2) 0.44076(14) 0.74608(9) 0.0495(5) Uani 1 1 d . . . . .
H7 H -0.433241 0.422324 0.761685 0.059 Uiso 1 1 calc R U . . .
C8 C -0.2208(2) 0.50286(13) 0.78162(9) 0.0462(4) Uani 1 1 d . . . . .
H8 H -0.254033 0.527748 0.821275 0.055 Uiso 1 1 calc R U . . .
C9 C -0.0654(2) 0.52836(11) 0.75868(8) 0.0365(4) Uani 1 1 d . . . . .
H9 H 0.007083 0.571581 0.782854 0.044 Uiso 1 1 calc R U . . .
C10 C 0.3291(2) 0.52615(9) 0.57885(7) 0.0297(3) Uani 1 1 d . . . . .
H10 H 0.421721 0.486688 0.603364 0.036 Uiso 1 1 calc R U . . .
C11 C 0.3930(2) 0.61728(9) 0.59378(7) 0.0301(3) Uani 1 1 d . . . . .
C12 C 0.2757(2) 0.68854(10) 0.57902(8) 0.0357(4) Uani 1 1 d . . . . .
H11 H 0.152884 0.678695 0.561976 0.043 Uiso 1 1 calc R U . . .
C13 C 0.3367(2) 0.77089(10) 0.58896(9) 0.0384(4) Uani 1 1 d . . . . .
H12 H 0.255118 0.817534 0.580053 0.046 Uiso 1 1 calc R U . . .
C14 C 0.5199(2) 0.78790(10) 0.61237(8) 0.0338(3) Uani 1 1 d . . . . .
C15 C 0.6386(2) 0.71732(10) 0.62749(7) 0.0317(3) Uani 1 1 d . . . . .
C16 C 0.5697(2) 0.63271(10) 0.61824(7) 0.0310(3) Uani 1 1 d . . . . .
H13 H 0.648176 0.585273 0.629296 0.037 Uiso 1 1 calc R U . . .
C17 C 0.8222(2) 0.73419(11) 0.65080(9) 0.0403(4) Uani 1 1 d . . . . .
H14 H 0.902978 0.687503 0.661252 0.048 Uiso 1 1 calc R U . . .
C18 C 0.8842(3) 0.81681(12) 0.65840(9) 0.0467(4) Uani 1 1 d . . . . .
H15 H 1.007604 0.827195 0.674053 0.056 Uiso 1 1 calc R U . . .
C19 C 0.7662(3) 0.88644(12) 0.64314(9) 0.0488(5) Uani 1 1 d . . . . .
H16 H 0.810585 0.943667 0.648413 0.059 Uiso 1 1 calc R U . . .
C20 C 0.5887(3) 0.87281(11) 0.62086(9) 0.0432(4) Uani 1 1 d . . . . .
H17 H 0.510474 0.920571 0.610941 0.052 Uiso 1 1 calc R U . . .
C21 C 0.2249(2) 0.34184(9) 0.60432(7) 0.0287(3) Uani 1 1 d . . . . .
C22 C 0.2423(2) 0.30465(10) 0.66831(8) 0.0331(3) Uani 1 1 d . . . . .
H18 H 0.170934 0.325467 0.700043 0.040 Uiso 1 1 calc R U . . .
C23 C 0.3615(2) 0.23788(10) 0.68666(8) 0.0361(4) Uani 1 1 d . . . . .
H19 H 0.372183 0.213030 0.730519 0.043 Uiso 1 1 calc R U . . .
C24 C 0.4641(2) 0.20812(10) 0.64034(9) 0.0371(4) Uani 1 1 d . . . . .
C25 C 0.4515(2) 0.24356(10) 0.57668(9) 0.0388(4) Uani 1 1 d . . . . .
H20 H 0.524040 0.222663 0.545377 0.047 Uiso 1 1 calc R U . . .
C26 C 0.3320(2) 0.30991(10) 0.55905(8) 0.0336(3) Uani 1 1 d . . . . .
H21 H 0.322343 0.334376 0.515087 0.040 Uiso 1 1 calc R U . . .

loop_
_atom_site_aniso_label
_atom_site_aniso_U_11
_atom_site_aniso_U_22
_atom_site_aniso_U_33
_atom_site_aniso_U_23
_atom_site_aniso_U_13
_atom_site_aniso_U_12
Cl1 0.0557(3) 0.0527(3) 0.0798(4) 0.0183(2) 0.0194(3) 0.0245(2)
O1 0.0413(6) 0.0440(6) 0.0305(6) 0.0027(5) 0.0035(5) -0.0025(5)
N1 0.0278(7) 0.0367(8) 0.0563(9) -0.0093(7) 0.0059(6) -0.0062(6)
C1 0.0286(8) 0.0340(8) 0.0273(7) -0.0017(6) -0.0005(6) -0.0016(6)
C2 0.0248(7) 0.0292(7) 0.0323(7) 0.0028(6) 0.0017(6) 0.0010(6)
C3 0.0256(7) 0.0321(7) 0.0350(8) -0.0021(6) 0.0041(6) -0.0032(6)
C4 0.0235(7) 0.0315(7) 0.0363(8) 0.0068(6) 0.0037(6) 0.0029(6)
C5 0.0249(7) 0.0327(8) 0.0374(8) 0.0076(6) 0.0004(6) 0.0020(6)
C6 0.0262(8) 0.0499(9) 0.0457(9) 0.0121(8) -0.0017(7) -0.0069(7)
C7 0.0258(8) 0.0771(13) 0.0460(10) 0.0179(9) 0.0070(7) -0.0055(8)
C8 0.0345(9) 0.0675(12) 0.0384(9) 0.0064(8) 0.0109(7) 0.0065(8)
C9 0.0303(8) 0.0422(9) 0.0363(8) 0.0033(7) 0.0030(6) 0.0033(7)
C10 0.0267(7) 0.0316(7) 0.0306(7) 0.0035(6) 0.0039(6) 0.0042(6)
C11 0.0286(8) 0.0313(7) 0.0315(7) 0.0042(6) 0.0085(6) 0.0019(6)
C12 0.0289(8) 0.0351(8) 0.0434(9) 0.0067(7) 0.0059(7) 0.0034(6)
C13 0.0398(9) 0.0331(8) 0.0433(9) 0.0065(7) 0.0096(7) 0.0074(7)
C14 0.0422(9) 0.0332(8) 0.0284(7) 0.0009(6) 0.0128(6) -0.0004(7)
C15 0.0326(8) 0.0375(8) 0.0267(7) 0.0003(6) 0.0099(6) -0.0022(6)
C16 0.0286(8) 0.0325(8) 0.0325(8) 0.0025(6) 0.0071(6) 0.0029(6)
C17 0.0351(9) 0.0459(9) 0.0405(9) -0.0008(7) 0.0077(7) -0.0037(7)
C18 0.0433(10) 0.0555(11) 0.0414(9) -0.0061(8) 0.0066(8) -0.0155(8)
C19 0.0639(13) 0.0402(10) 0.0425(10) -0.0062(7) 0.0083(9) -0.0165(9)
C20 0.0581(12) 0.0343(8) 0.0385(9) -0.0023(7) 0.0110(8) -0.0029(8)
C21 0.0306(8) 0.0285(7) 0.0262(7) -0.0017(5) 0.0021(6) -0.0030(6)
C22 0.0364(8) 0.0363(8) 0.0274(7) -0.0010(6) 0.0077(6) 0.0021(6)
C23 0.0411(9) 0.0370(8) 0.0302(8) 0.0063(6) 0.0052(7) 0.0023(7)
C24 0.0346(9) 0.0313(8) 0.0458(9) 0.0032(7) 0.0078(7) 0.0043(7)
C25 0.0445(10) 0.0344(8) 0.0411(9) -0.0034(7) 0.0181(7) 0.0032(7)
C26 0.0433(9) 0.0323(8) 0.0262(7) -0.0003(6) 0.0088(6) -0.0023(7)

loop_
_atom_type_symbol
_atom_type_description
_atom_type_scat_dispersion_real
_atom_type_scat_dispersion_imag
_atom_type_scat_source
C C 0.0033 0.0016 'International Tables Vol C Tables 4.2.6.8 and 6.1.1.4'
H H 0.0000 0.0000 'International Tables Vol C Tables 4.2.6.8 and 6.1.1.4'
Cl Cl 0.1484 0.1585 'International Tables Vol C Tables 4.2.6.8 and 6.1.1.4'
N N 0.0061 0.0033 'International Tables Vol C Tables 4.2.6.8 and 6.1.1.4'
O O 0.0106 0.0060 'International Tables Vol C Tables 4.2.6.8 and 6.1.1.4'

loop_
_geom_angle_atom_site_label_1
_geom_angle_atom_site_label_2
_geom_angle_atom_site_label_3
_geom_angle
_geom_angle_site_symmetry_1
_geom_angle_site_symmetry_3
_geom_angle_publ_flag
C5 N1 C1 121.49(13) . . ?
N1 C1 C21 112.61(13) . . ?
N1 C1 C2 108.84(12) . . ?
C21 C1 C2 115.14(12) . . ?
C3 C2 C10 111.25(12) . . ?
C3 C2 C1 110.86(12) . . ?
C10 C2 C1 111.91(12) . . ?
C4 C3 C2 111.29(12) . . ?
C9 C4 C5 118.54(14) . . ?
C9 C4 C3 121.73(14) . . ?
C5 C4 C3 119.73(13) . . ?
C6 C5 N1 119.37(15) . . ?
C6 C5 C4 119.16(15) . . ?
N1 C5 C4 121.45(14) . . ?
C7 C6 C5 120.78(16) . . ?
C6 C7 C8 120.62(16) . . ?
C7 C8 C9 119.02(17) . . ?
C8 C9 C4 121.84(16) . . ?
O1 C10 C11 109.85(12) . . ?
O1 C10 C2 109.82(12) . . ?
C11 C10 C2 114.73(12) . . ?
C16 C11 C12 118.72(14) . . ?
C16 C11 C10 119.94(13) . . ?
C12 C11 C10 121.23(14) . . ?
C13 C12 C11 120.94(15) . . ?
C12 C13 C14 120.97(15) . . ?
C13 C14 C20 122.32(16) . . ?
C13 C14 C15 118.66(14) . . ?
C20 C14 C15 119.02(16) . . ?
C16 C15 C17 122.41(15) . . ?
C16 C15 C14 118.82(14) . . ?
C17 C15 C14 118.77(15) . . ?
C11 C16 C15 121.84(14) . . ?
C18 C17 C15 120.77(17) . . ?
C17 C18 C19 120.20(17) . . ?
C20 C19 C18 120.74(16) . . ?
C19 C20 C14 120.50(17) . . ?
C22 C21 C26 117.87(14) . . ?
C22 C21 C1 122.33(13) . . ?
C26 C21 C1 119.74(13) . . ?
C23 C22 C21 121.31(14) . . ?
C24 C23 C22 118.93(14) . . ?
C23 C24 C25 121.47(15) . . ?
C23 C24 Cl1 118.93(13) . . ?
C25 C24 Cl1 119.60(13) . . ?
C24 C25 C26 118.97(15) . . ?
C25 C26 C21 121.45(14) . . ?

loop_
_geom_bond_atom_site_label_1
_geom_bond_atom_site_label_2
_geom_bond_distance
_geom_bond_site_symmetry_2
_geom_bond_publ_flag
Cl1 C24 1.7432(16) . ?
O1 C10 1.4416(18) . ?
N1 C5 1.398(2) . ?
N1 C1 1.463(2) . ?
C1 C21 1.516(2) . ?
C1 C2 1.544(2) . ?
C2 C3 1.523(2) . ?
C2 C10 1.526(2) . ?
C3 C4 1.505(2) . ?
C4 C9 1.389(2) . ?
C4 C5 1.403(2) . ?
C5 C6 1.398(2) . ?
C6 C7 1.372(3) . ?
C7 C8 1.379(3) . ?
C8 C9 1.382(2) . ?
C10 C11 1.510(2) . ?
C11 C16 1.370(2) . ?
C11 C12 1.420(2) . ?
C12 C13 1.363(2) . ?
C13 C14 1.416(2) . ?
C14 C20 1.418(2) . ?
C14 C15 1.419(2) . ?
C15 C16 1.415(2) . ?
C15 C17 1.418(2) . ?
C17 C18 1.366(2) . ?
C18 C19 1.405(3) . ?
C19 C20 1.363(3) . ?
C21 C22 1.391(2) . ?
C21 C26 1.394(2) . ?
C22 C23 1.385(2) . ?
C23 C24 1.376(2) . ?
C24 C25 1.376(2) . ?
C25 C26 1.380(2) . ?
